data_4033414
loop_
_publ_author_name
'Zhang, Meng-Juan'
'Tan, Da-Wei'
'Li, Hong-Xi'
'Young, David James'
'Wang, Hui-Fang'
'Li, Hai-Yan'
'Lang, Jian-Ping'

_publ_section_title
;
 Switchable Chemoselective Transfer Hydrogenations of Unsaturated
 Carbonyls Using Copper(I) N-Donor Thiolate Clusters.
;
_journal_issue 3
_journal_name_full 'The Journal of organic chemistry'
_journal_page_first 1204
_journal_page_last 1215
_journal_paper_doi 10.1021/acs.joc.7b02676
_journal_volume 83
_journal_year 2018
_chemical_formula_moiety 'C96 H66 Cu6 N12 S6'
_chemical_formula_sum 'C96 H66 Cu6 N12 S6'
_chemical_formula_weight 1961.21
_space_group_IT_number 14
_space_group_name_Hall '-P 2ybc'
_space_group_name_H-M_alt 'P 1 21/c 1'
_symmetry_cell_setting monoclinic
_symmetry_space_group_name_Hall '-P 2ybc'
_symmetry_space_group_name_H-M 'P 1 21/c 1'
_atom_sites_solution_hydrogens geom
_atom_sites_solution_primary direct
_atom_sites_solution_secondary difmap
_audit_creation_method SHELXL-97
_cell_angle_alpha 90.00
_cell_angle_beta 99.51(3)
_cell_angle_gamma 90.00
_cell_formula_units_Z 2
_cell_length_a 11.498(2)
_cell_length_b 16.850(3)
_cell_length_c 22.074(4)
_cell_measurement_reflns_used 9848
_cell_measurement_temperature 293(2)
_cell_measurement_theta_max 27.5243
_cell_measurement_theta_min 3.0122
_cell_volume 4217.9(14)
_computing_cell_refinement CrystalClear
_computing_data_collection CrystalClear
_computing_data_reduction CrystalStructure
_computing_structure_refinement 'SHELXL-97 (Sheldrick, 1997)'
_computing_structure_solution 'SHELXS-97 (Sheldrick, 1990)'
_diffrn_ambient_temperature 293(2)
_diffrn_detector_area_resol_mean 0
_diffrn_measured_fraction_theta_full 0.992
_diffrn_measured_fraction_theta_max 0.992
_diffrn_measurement_device_type 'Rigaku Saturn'
_diffrn_measurement_method \w
_diffrn_radiation_monochromator graphite
_diffrn_radiation_source 'fine-focus sealed tube'
_diffrn_radiation_type MoK\a
_diffrn_radiation_wavelength 0.71073
_diffrn_reflns_av_R_equivalents 0.0423
_diffrn_reflns_av_sigmaI/netI 0.0629
_diffrn_reflns_limit_h_max 13
_diffrn_reflns_limit_h_min -14
_diffrn_reflns_limit_k_max 15
_diffrn_reflns_limit_k_min -21
_diffrn_reflns_limit_l_max 28
_diffrn_reflns_limit_l_min -24
_diffrn_reflns_number 23919
_diffrn_reflns_theta_full 27.48
_diffrn_reflns_theta_max 27.48
_diffrn_reflns_theta_min 3.01
_diffrn_standards_decay_% 0
_diffrn_standards_interval_count 0
_diffrn_standards_interval_time 0
_diffrn_standards_number 0
_exptl_absorpt_coefficient_mu 1.691
_exptl_absorpt_correction_T_max 1.0000
_exptl_absorpt_correction_T_min 0.7347
_exptl_absorpt_correction_type multi-scan
_exptl_absorpt_process_details 'Jacobson, R. (1998) Private communication'
_exptl_crystal_colour Orange
_exptl_crystal_density_diffrn 1.544
_exptl_crystal_density_method 'not measured'
_exptl_crystal_description Block
_exptl_crystal_F_000 1992
_exptl_crystal_size_max 0.37
_exptl_crystal_size_mid 0.30
_exptl_crystal_size_min 0.20
_refine_diff_density_max 0.661
_refine_diff_density_min -0.605
_refine_diff_density_rms 0.077
_refine_ls_extinction_method none
_refine_ls_goodness_of_fit_ref 1.127
_refine_ls_hydrogen_treatment constr
_refine_ls_matrix_type full
_refine_ls_number_parameters 605
_refine_ls_number_reflns 9574
_refine_ls_number_restraints 2
_refine_ls_restrained_S_all 1.127
_refine_ls_R_factor_all 0.1049
_refine_ls_R_factor_gt 0.0701
_refine_ls_shift/su_max 0.001
_refine_ls_shift/su_mean 0.000
_refine_ls_structure_factor_coef Fsqd
_refine_ls_weighting_details 'calc w=1/[\s^2^(Fo^2^)+(0.0413P)^2^+3.1781P] where P=(Fo^2^+2Fc^2^)/3'
_refine_ls_weighting_scheme calc
_refine_ls_wR_factor_gt 0.1231
_refine_ls_wR_factor_ref 0.1394
_reflns_number_gt 6799
_reflns_number_total 9574
_reflns_threshold_expression >2sigma(I)
_cod_data_source_file jo7b02676_si_002.cif
_cod_data_source_block 1i
_cod_depositor_comments
;
The following automatic conversions were performed:

'_exptl_absorpt_correction_type' value 'Multi-scan' changed to
'multi-scan' according to
/home/data/users/saulius/crontab/automatic-downloads/rss-feeds/ACS/lib/dictionaries/cif_core.dic
dictionary named 'cif_core.dic' version 2.4.2 from 2011-04-26.

Automatic conversion script
Id: cif_fix_values 4973 2017-02-22 13:04:09Z antanas 

 Adding full bibliography for 4033412--4033414.cif.
;
_cod_original_cell_volume 4217.8(15)
_cod_original_sg_symbol_H-M 'P 21/c'
_cod_database_code 4033414

loop_
_symmetry_equiv_pos_as_xyz
'x, y, z'
'-x, y+1/2, -z+1/2'
'-x, -y, -z'
'x, -y-1/2, z-1/2'

loop_
_atom_site_label
_atom_site_type_symbol
_atom_site_fract_x
_atom_site_fract_y
_atom_site_fract_z
_atom_site_U_iso_or_equiv
_atom_site_adp_type
_atom_site_occupancy
_atom_site_symmetry_multiplicity
_atom_site_calc_flag
_atom_site_refinement_flags
_atom_site_disorder_assembly
_atom_site_disorder_group
Cu1 Cu 0.85005(4) 0.52247(4) 0.54784(2) 0.04999(17) Uani 1 1 d . . .
Cu2 Cu 1.05639(5) 0.42425(4) 0.57792(3) 0.05875(19) Uani 1 1 d . . .
Cu3 Cu 0.95950(5) 0.38070(4) 0.46212(2) 0.05651(18) Uani 1 1 d . . .
S1 S 1.09203(9) 0.54644(8) 0.62334(5) 0.0490(3) Uani 1 1 d . . .
S2 S 1.20015(9) 0.38820(8) 0.52717(5) 0.0499(3) Uani 1 1 d . . .
S3 S 0.82078(9) 0.39445(8) 0.52268(5) 0.0483(3) Uani 1 1 d . . .
N1 N 0.8665(3) 0.5437(2) 0.63880(14) 0.0451(9) Uani 1 1 d . . .
N2 N 1.0118(3) 0.5543(2) 0.72904(14) 0.0473(9) Uani 1 1 d . . .
N3 N 1.0636(3) 0.2839(2) 0.45763(16) 0.0503(9) Uani 1 1 d . . .
N4 N 1.2679(3) 0.2515(3) 0.48592(18) 0.0583(11) Uani 1 1 d . . .
N5 N 0.9638(3) 0.3444(2) 0.62334(15) 0.0481(9) Uani 1 1 d . . .
N6 N 0.7652(3) 0.2957(2) 0.60600(16) 0.0498(9) Uani 1 1 d . . .
C1 C 0.9794(3) 0.5496(3) 0.66835(17) 0.0448(10) Uani 1 1 d . . .
C2 C 0.7813(3) 0.5386(3) 0.67381(18) 0.0456(11) Uani 1 1 d . . .
C3 C 0.8097(4) 0.5399(3) 0.73735(18) 0.0495(11) Uani 1 1 d . . .
H3 H 0.7514 0.5341 0.7617 0.059 Uiso 1 1 calc R . .
C4 C 0.9259(4) 0.5500(3) 0.76370(18) 0.0472(11) Uani 1 1 d . C .
C5 C 0.9624(4) 0.5605(3) 0.83079(18) 0.0552(12) Uani 1 1 d . . .
C6 C 1.0795(4) 0.5563(3) 0.85686(19) 0.0610(14) Uani 1 1 d . C .
H6 H 1.1359 0.5450 0.8323 0.073 Uiso 1 1 calc R . .
C7 C 1.1142(5) 0.5687(4) 0.9192(2) 0.0789(18) Uani 1 1 d . . .
H7 H 1.1936 0.5650 0.9361 0.095 Uiso 1 1 calc R C .
C8 C 1.0343(6) 0.5862(5) 0.9556(2) 0.106(3) Uani 1 1 d . C .
H8 H 1.0566 0.5871 0.9980 0.127 Uiso 1 1 calc R A 1
C11 C 0.6569(3) 0.5324(3) 0.64211(18) 0.0433(10) Uani 1 1 d . . .
C12 C 0.5822(4) 0.4769(3) 0.6603(2) 0.0637(14) Uani 1 1 d . . .
H12 H 0.6101 0.4420 0.6920 0.076 Uiso 1 1 calc R . .
C13 C 0.4662(4) 0.4722(4) 0.6319(3) 0.0773(17) Uani 1 1 d . . .
H13 H 0.4168 0.4335 0.6436 0.093 Uiso 1 1 calc R . .
C14 C 0.4240(4) 0.5251(4) 0.5861(2) 0.0707(15) Uani 1 1 d . . .
H14 H 0.3453 0.5229 0.5677 0.085 Uiso 1 1 calc R . .
C15 C 0.4972(4) 0.5814(3) 0.5673(2) 0.0609(13) Uani 1 1 d . . .
H15 H 0.4684 0.6173 0.5365 0.073 Uiso 1 1 calc R . .
C16 C 0.6144(4) 0.5838(3) 0.59499(19) 0.0532(12) Uani 1 1 d . . .
H16 H 0.6651 0.6204 0.5816 0.064 Uiso 1 1 calc R . .
C17 C 1.1743(4) 0.2978(3) 0.48754(19) 0.0511(11) Uani 1 1 d . . .
C18 C 1.0466(4) 0.2162(3) 0.4243(2) 0.0552(12) Uani 1 1 d . . .
C19 C 1.1410(5) 0.1647(3) 0.4211(2) 0.0656(14) Uani 1 1 d . . .
H19 H 1.1294 0.1177 0.3988 0.079 Uiso 1 1 calc R . .
C20 C 1.2527(4) 0.1850(3) 0.4522(2) 0.0595(13) Uani 1 1 d . . .
C21 C 1.3604(5) 0.1382(4) 0.4496(3) 0.0697(15) Uani 1 1 d . . .
C22 C 1.4664(5) 0.1619(5) 0.4827(3) 0.097(2) Uani 1 1 d . . .
H22 H 1.4693 0.2063 0.5080 0.116 Uiso 1 1 calc R . .
C23 C 1.5698(7) 0.1204(6) 0.4789(4) 0.128(3) Uani 1 1 d . . .
H23 H 1.6411 0.1378 0.5011 0.154 Uiso 1 1 calc R . .
C24 C 1.5672(8) 0.0541(6) 0.4425(4) 0.122(3) Uani 1 1 d . . .
H24 H 1.6361 0.0261 0.4403 0.146 Uiso 1 1 calc R . .
C25 C 1.4637(8) 0.0301(5) 0.4099(4) 0.116(3) Uani 1 1 d . . .
H25 H 1.4613 -0.0148 0.3853 0.140 Uiso 1 1 calc R . .
C26 C 1.3593(6) 0.0722(4) 0.4129(3) 0.096(2) Uani 1 1 d . . .
H26 H 1.2887 0.0553 0.3897 0.115 Uiso 1 1 calc R . .
C27 C 0.9269(4) 0.2003(3) 0.3908(2) 0.0573(12) Uani 1 1 d . . .
C28 C 0.8275(4) 0.2285(4) 0.4115(3) 0.0768(17) Uani 1 1 d . . .
H28 H 0.8355 0.2556 0.4486 0.092 Uiso 1 1 calc R . .
C29 C 0.7167(5) 0.2170(4) 0.3776(3) 0.096(2) Uani 1 1 d . . .
H29 H 0.6511 0.2369 0.3922 0.116 Uiso 1 1 calc R . .
C30 C 0.7017(5) 0.1770(4) 0.3234(3) 0.0872(19) Uani 1 1 d . . .
H30 H 0.6266 0.1698 0.3008 0.105 Uiso 1 1 calc R . .
C31 C 0.7984(5) 0.1475(4) 0.3024(3) 0.0838(18) Uani 1 1 d . . .
H31 H 0.7887 0.1198 0.2655 0.101 Uiso 1 1 calc R . .
C32 C 0.9105(5) 0.1583(3) 0.3352(2) 0.0707(15) Uani 1 1 d . . .
H32 H 0.9753 0.1375 0.3204 0.085 Uiso 1 1 calc R . .
C33 C 0.8527(3) 0.3390(3) 0.59111(18) 0.0463(11) Uani 1 1 d . . .
C34 C 0.9876(4) 0.2993(3) 0.67457(19) 0.0515(11) Uani 1 1 d . C .
C35 C 0.9012(4) 0.2521(3) 0.6921(2) 0.0595(13) Uani 1 1 d . . .
H35 H 0.9183 0.2202 0.7267 0.071 Uiso 1 1 calc R . .
C36 C 0.7895(4) 0.2523(3) 0.6582(2) 0.0547(12) Uani 1 1 d . C .
C37 C 0.6882(4) 0.2093(3) 0.6766(2) 0.0650(14) Uani 1 1 d D . .
C40 C 0.4967(7) 0.1368(6) 0.7154(4) 0.126(3) Uani 1 1 d . . .
H40 H 0.4337 0.1075 0.7250 0.151 Uiso 1 1 calc R B 1
C41 C 0.6088(7) 0.1195(4) 0.7447(3) 0.099(2) Uani 1 1 d . C .
H41 H 0.6201 0.0837 0.7772 0.118 Uiso 1 1 calc R . .
C42 C 0.7042(5) 0.1553(4) 0.7258(3) 0.0781(17) Uani 1 1 d . C .
H42 H 0.7800 0.1435 0.7457 0.094 Uiso 1 1 calc R . .
C43 C 1.1085(4) 0.3043(4) 0.7123(2) 0.0609(14) Uani 1 1 d . . .
C9 C 0.9162(14) 0.6030(10) 0.9288(6) 0.107(5) Uani 0.738(10) 1 d P C 1
H9 H 0.8624 0.6234 0.9518 0.129 Uiso 0.738(10) 1 calc PR C 1
C10 C 0.8847(12) 0.5876(9) 0.8662(5) 0.081(4) Uani 0.738(10) 1 d P C 1
H10 H 0.8070 0.5963 0.8479 0.097 Uiso 0.738(10) 1 calc PR C 1
C9A C 0.923(3) 0.558(2) 0.9354(13) 0.072(10) Uani 0.262(10) 1 d P C 2
H9A H 0.8767 0.5441 0.9645 0.087 Uiso 0.262(10) 1 calc PR C 2
C10A C 0.878(4) 0.548(2) 0.8756(18) 0.071(10) Uani 0.262(10) 1 d P C 2
H10A H 0.7999 0.5340 0.8626 0.085 Uiso 0.262(10) 1 calc PR C 2
C38 C 0.5730(7) 0.2338(6) 0.6509(5) 0.075(3) Uani 0.738(10) 1 d P C 1
H38 H 0.5632 0.2730 0.6208 0.090 Uiso 0.738(10) 1 calc PR C 1
C39 C 0.4737(9) 0.2003(7) 0.6696(6) 0.092(3) Uani 0.738(10) 1 d P C 1
H39 H 0.3976 0.2172 0.6540 0.111 Uiso 0.738(10) 1 calc PR C 1
C38A C 0.5793(16) 0.2052(19) 0.6381(12) 0.075(3) Uani 0.262(10) 1 d PD C 2
H38A H 0.5630 0.2321 0.6008 0.090 Uiso 0.262(10) 1 calc PR C 2
C39A C 0.497(3) 0.1571(19) 0.6604(19) 0.092(3) Uani 0.262(10) 1 d PD C 2
H39A H 0.4349 0.1380 0.6316 0.111 Uiso 0.262(10) 1 calc PR C 2
C44 C 1.1746(6) 0.3766(5) 0.7161(3) 0.068(2) Uani 0.738(10) 1 d P C 1
H44 H 1.1440 0.4209 0.6938 0.081 Uiso 0.738(10) 1 calc PR C 1
C45 C 1.2855(6) 0.3805(6) 0.7532(4) 0.083(3) Uani 0.738(10) 1 d P C 1
H45 H 1.3297 0.4268 0.7537 0.100 Uiso 0.738(10) 1 calc PR C 1
C46 C 1.3295(11) 0.3186(7) 0.7884(5) 0.067(3) Uani 0.738(10) 1 d P C 1
H46 H 1.4028 0.3219 0.8135 0.080 Uiso 0.738(10) 1 calc PR C 1
C47 C 1.262(2) 0.2491(11) 0.7860(8) 0.073(5) Uani 0.738(10) 1 d P C 1
H47 H 1.2915 0.2052 0.8089 0.088 Uiso 0.738(10) 1 calc PR C 1
C48 C 1.1547(10) 0.2448(7) 0.7515(6) 0.070(3) Uani 0.738(10) 1 d P C 1
H48 H 1.1096 0.1995 0.7541 0.084 Uiso 0.738(10) 1 calc PR C 1
C44A C 1.2016(18) 0.307(2) 0.6815(14) 0.114(15) Uani 0.262(10) 1 d P C 2
H44A H 1.1892 0.3163 0.6394 0.137 Uiso 0.262(10) 1 calc PR C 2
C45A C 1.315(2) 0.295(2) 0.7131(15) 0.127(15) Uani 0.262(10) 1 d P C 2
H45A H 1.3792 0.2999 0.6924 0.153 Uiso 0.262(10) 1 calc PR C 2
C46A C 1.334(3) 0.278(2) 0.7727(17) 0.078(11) Uani 0.262(10) 1 d P C 2
H46A H 1.4106 0.2786 0.7940 0.094 Uiso 0.262(10) 1 calc PR C 2
C47A C 1.249(8) 0.260(4) 0.802(3) 0.09(2) Uani 0.262(10) 1 d P C 2
H47A H 1.2627 0.2451 0.8433 0.105 Uiso 0.262(10) 1 calc PR C 2
C48A C 1.124(4) 0.264(2) 0.765(2) 0.070(3) Uani 0.262(10) 1 d P C 2
H48A H 1.0613 0.2386 0.7789 0.084 Uiso 0.262(10) 1 calc PR C 2

loop_
_atom_site_aniso_label
_atom_site_aniso_U_11
_atom_site_aniso_U_22
_atom_site_aniso_U_33
_atom_site_aniso_U_23
_atom_site_aniso_U_13
_atom_site_aniso_U_12
Cu1 0.0449(3) 0.0651(4) 0.0375(3) -0.0024(3) -0.0006(2) -0.0036(3)
Cu2 0.0459(3) 0.0731(5) 0.0592(4) -0.0054(3) 0.0145(3) -0.0080(3)
Cu3 0.0442(3) 0.0754(5) 0.0497(3) 0.0057(3) 0.0070(2) 0.0017(3)
S1 0.0350(5) 0.0732(9) 0.0383(5) -0.0012(5) 0.0044(4) -0.0036(5)
S2 0.0415(6) 0.0646(8) 0.0423(5) 0.0006(5) 0.0034(4) -0.0024(5)
S3 0.0414(6) 0.0631(8) 0.0386(5) 0.0017(5) 0.0009(4) -0.0025(5)
N1 0.0324(17) 0.061(3) 0.0405(18) -0.0061(17) 0.0026(14) -0.0026(16)
N2 0.0391(18) 0.065(3) 0.0357(17) -0.0051(17) -0.0002(14) -0.0021(17)
N3 0.045(2) 0.055(3) 0.050(2) -0.0032(19) 0.0062(16) -0.0002(18)
N4 0.056(2) 0.063(3) 0.056(2) 0.013(2) 0.0094(18) 0.006(2)
N5 0.0391(18) 0.062(3) 0.0422(19) 0.0052(18) 0.0036(15) -0.0004(17)
N6 0.046(2) 0.055(3) 0.049(2) 0.0032(19) 0.0119(16) -0.0049(18)
C1 0.040(2) 0.056(3) 0.036(2) -0.005(2) 0.0006(17) -0.001(2)
C2 0.038(2) 0.058(3) 0.040(2) -0.004(2) 0.0031(17) 0.001(2)
C3 0.041(2) 0.068(3) 0.040(2) -0.004(2) 0.0098(18) 0.000(2)
C4 0.045(2) 0.057(3) 0.038(2) -0.002(2) 0.0024(18) 0.003(2)
C5 0.055(3) 0.074(4) 0.035(2) -0.009(2) 0.0018(19) 0.004(2)
C6 0.056(3) 0.083(4) 0.040(2) -0.004(2) -0.004(2) 0.003(3)
C7 0.073(3) 0.108(5) 0.047(3) -0.007(3) -0.012(3) 0.003(3)
C8 0.105(5) 0.167(8) 0.040(3) -0.027(4) -0.005(3) 0.023(5)
C11 0.033(2) 0.057(3) 0.041(2) -0.006(2) 0.0081(17) -0.0004(19)
C12 0.050(3) 0.068(4) 0.068(3) 0.011(3) -0.006(2) -0.005(3)
C13 0.056(3) 0.077(4) 0.093(4) 0.018(3) -0.006(3) -0.024(3)
C14 0.045(3) 0.082(4) 0.077(3) 0.004(3) -0.012(2) -0.007(3)
C15 0.047(3) 0.075(4) 0.055(3) 0.008(3) -0.006(2) 0.003(3)
C16 0.044(2) 0.064(3) 0.050(2) 0.003(2) 0.0048(19) 0.000(2)
C17 0.048(2) 0.057(3) 0.048(2) 0.012(2) 0.007(2) -0.001(2)
C18 0.056(3) 0.059(3) 0.052(3) 0.005(2) 0.010(2) -0.002(2)
C19 0.074(3) 0.060(4) 0.063(3) -0.004(3) 0.011(3) 0.007(3)
C20 0.061(3) 0.063(4) 0.056(3) 0.014(3) 0.014(2) 0.004(3)
C21 0.071(4) 0.072(4) 0.069(3) 0.021(3) 0.022(3) 0.023(3)
C22 0.075(4) 0.112(6) 0.101(5) 0.016(4) 0.007(4) 0.036(4)
C23 0.091(5) 0.156(9) 0.135(7) 0.023(7) 0.011(5) 0.059(6)
C24 0.100(6) 0.130(8) 0.145(8) 0.048(6) 0.048(6) 0.052(6)
C25 0.133(7) 0.092(6) 0.139(7) 0.018(5) 0.063(6) 0.047(5)
C26 0.094(5) 0.091(5) 0.111(5) 0.000(4) 0.038(4) 0.022(4)
C27 0.058(3) 0.047(3) 0.066(3) -0.004(2) 0.009(2) -0.003(2)
C28 0.061(3) 0.080(4) 0.089(4) -0.027(3) 0.013(3) -0.016(3)
C29 0.060(3) 0.110(6) 0.119(5) -0.038(5) 0.014(3) -0.023(4)
C30 0.065(4) 0.088(5) 0.103(5) -0.021(4) -0.004(3) -0.019(3)
C31 0.083(4) 0.084(5) 0.078(4) -0.012(3) -0.007(3) -0.019(4)
C32 0.073(3) 0.063(4) 0.076(3) -0.004(3) 0.012(3) -0.002(3)
C33 0.040(2) 0.058(3) 0.041(2) 0.002(2) 0.0062(17) -0.003(2)
C34 0.048(2) 0.062(3) 0.044(2) 0.008(2) 0.0074(19) 0.005(2)
C35 0.058(3) 0.071(4) 0.049(3) 0.014(2) 0.007(2) -0.003(3)
C36 0.056(3) 0.055(3) 0.056(3) -0.002(2) 0.019(2) -0.007(2)
C37 0.067(3) 0.067(4) 0.065(3) -0.004(3) 0.024(3) -0.018(3)
C40 0.108(6) 0.149(9) 0.132(7) 0.001(6) 0.054(5) -0.067(6)
C41 0.104(5) 0.097(6) 0.106(5) 0.010(4) 0.052(4) -0.025(4)
C42 0.081(4) 0.072(4) 0.088(4) 0.009(3) 0.034(3) -0.005(3)
C43 0.045(3) 0.092(4) 0.045(2) 0.014(3) 0.004(2) 0.002(3)
C9 0.103(8) 0.154(15) 0.062(7) -0.022(9) 0.006(6) 0.054(10)
C10 0.065(6) 0.145(14) 0.032(5) -0.010(7) 0.006(4) 0.015(8)
C9A 0.090(19) 0.11(3) 0.021(9) 0.009(14) 0.015(10) 0.051(19)
C10A 0.079(17) 0.09(3) 0.050(15) 0.016(15) 0.021(12) -0.017(18)
C38 0.066(4) 0.076(8) 0.084(6) -0.008(5) 0.017(4) -0.025(4)
C39 0.063(5) 0.081(9) 0.139(8) -0.001(8) 0.038(5) -0.013(5)
C38A 0.066(4) 0.076(8) 0.084(6) -0.008(5) 0.017(4) -0.025(4)
C39A 0.063(5) 0.081(9) 0.139(8) -0.001(8) 0.038(5) -0.013(5)
C44 0.057(4) 0.066(6) 0.073(5) 0.024(4) -0.009(4) -0.014(4)
C45 0.066(5) 0.095(7) 0.076(5) 0.040(5) -0.022(4) -0.021(5)
C46 0.059(5) 0.078(8) 0.060(5) -0.006(6) -0.002(4) -0.003(6)
C47 0.089(10) 0.048(8) 0.067(11) 0.013(8) -0.031(9) 0.011(7)
C48 0.075(8) 0.040(7) 0.085(8) 0.010(5) -0.016(5) 0.002(4)
C44A 0.045(12) 0.19(4) 0.11(2) 0.08(2) -0.004(12) 0.008(16)
C45A 0.046(13) 0.20(4) 0.13(3) 0.05(3) -0.014(14) -0.010(17)
C46A 0.052(15) 0.08(3) 0.09(3) 0.022(19) -0.032(17) -0.020(19)
C47A 0.10(4) 0.09(3) 0.05(2) -0.035(18) -0.03(2) 0.01(2)
C48A 0.075(8) 0.040(7) 0.085(8) 0.010(5) -0.016(5) 0.002(4)

loop_
_atom_type_symbol
_atom_type_description
_atom_type_scat_dispersion_real
_atom_type_scat_dispersion_imag
_atom_type_scat_source
C C 0.0033 0.0016 'International Tables Vol C Tables 4.2.6.8 and 6.1.1.4'
H H 0.0000 0.0000 'International Tables Vol C Tables 4.2.6.8 and 6.1.1.4'
N N 0.0061 0.0033 'International Tables Vol C Tables 4.2.6.8 and 6.1.1.4'
S S 0.1246 0.1234 'International Tables Vol C Tables 4.2.6.8 and 6.1.1.4'
Cu Cu 0.3201 1.2651 'International Tables Vol C Tables 4.2.6.8 and 6.1.1.4'

loop_
_geom_angle_atom_site_label_1
_geom_angle_atom_site_label_2
_geom_angle_atom_site_label_3
_geom_angle
_geom_angle_site_symmetry_1
_geom_angle_site_symmetry_3
N1 Cu1 S3 113.77(12) . .
N1 Cu1 S2 125.91(12) . 3_766
S3 Cu1 S2 117.00(5) . 3_766
N1 Cu1 Cu3 91.69(10) . 3_766
S3 Cu1 Cu3 129.53(4) . 3_766
S2 Cu1 Cu3 69.89(4) 3_766 3_766
N1 Cu1 Cu2 86.23(10) . .
S3 Cu1 Cu2 65.65(4) . .
S2 Cu1 Cu2 131.17(4) 3_766 .
Cu3 Cu1 Cu2 74.01(3) 3_766 .
N5 Cu2 S2 123.26(11) . .
N5 Cu2 S1 116.07(11) . .
S2 Cu2 S1 111.72(5) . .
N5 Cu2 Cu3 96.67(10) . .
S2 Cu2 Cu3 71.10(4) . .
S1 Cu2 Cu3 131.99(4) . .
N5 Cu2 Cu1 90.89(10) . .
S2 Cu2 Cu1 133.79(4) . .
S1 Cu2 Cu1 70.50(4) . .
Cu3 Cu2 Cu1 75.16(3) . .
N3 Cu3 S1 118.20(11) . 3_766
N3 Cu3 S3 126.18(11) . .
S1 Cu3 S3 109.10(5) 3_766 .
N3 Cu3 Cu2 96.27(10) . .
S1 Cu3 Cu2 130.77(5) 3_766 .
S3 Cu3 Cu2 68.57(4) . .
N3 Cu3 Cu1 89.37(11) . 3_766
S1 Cu3 Cu1 73.36(4) 3_766 3_766
S3 Cu3 Cu1 129.23(4) . 3_766
Cu2 Cu3 Cu1 73.06(3) . 3_766
C1 S1 Cu3 109.97(15) . 3_766
C1 S1 Cu2 100.28(16) . .
Cu3 S1 Cu2 96.89(5) 3_766 .
C17 S2 Cu2 114.09(15) . .
C17 S2 Cu1 102.28(15) . 3_766
Cu2 S2 Cu1 93.81(5) . 3_766
C33 S3 Cu1 107.26(16) . .
C33 S3 Cu3 112.70(15) . .
Cu1 S3 Cu3 98.85(5) . .
C2 N1 C1 117.2(3) . .
C2 N1 Cu1 127.1(3) . .
C1 N1 Cu1 114.6(3) . .
C1 N2 C4 117.3(3) . .
C17 N3 C18 116.8(4) . .
C17 N3 Cu3 110.5(3) . .
C18 N3 Cu3 131.9(3) . .
C17 N4 C20 118.2(4) . .
C34 N5 C33 116.3(4) . .
C34 N5 Cu2 136.0(3) . .
C33 N5 Cu2 107.7(3) . .
C33 N6 C36 116.7(4) . .
N2 C1 N1 125.0(4) . .
N2 C1 S1 117.4(3) . .
N1 C1 S1 117.5(3) . .
N1 C2 C3 120.5(4) . .
N1 C2 C11 117.9(3) . .
C3 C2 C11 121.6(4) . .
C4 C3 C2 118.6(4) . .
C4 C3 H3 120.7 . .
C2 C3 H3 120.7 . .
N2 C4 C3 121.2(4) . .
N2 C4 C5 116.6(4) . .
C3 C4 C5 122.2(4) . .
C10 C5 C6 117.8(6) . .
C10 C5 C4 120.7(6) . .
C6 C5 C4 120.5(4) . .
C10 C5 C10A 28.1(16) . .
C6 C5 C10A 114.0(17) . .
C4 C5 C10A 122.1(18) . .
C5 C6 C7 120.7(5) . .
C5 C6 H6 119.7 . .
C7 C6 H6 119.7 . .
C8 C7 C6 120.8(5) . .
C8 C7 H7 119.6 . .
C6 C7 H7 119.6 . .
C7 C8 C9A 114.8(13) . .
C7 C8 C9 119.6(7) . .
C9A C8 C9 32.6(12) . .
C7 C8 H8 120.2 . .
C9A C8 H8 114.9 . .
C9 C8 H8 120.2 . .
C12 C11 C16 119.1(4) . .
C12 C11 C2 120.6(4) . .
C16 C11 C2 120.3(4) . .
C11 C12 C13 120.6(5) . .
C11 C12 H12 119.7 . .
C13 C12 H12 119.7 . .
C14 C13 C12 119.7(5) . .
C14 C13 H13 120.2 . .
C12 C13 H13 120.2 . .
C13 C14 C15 120.6(5) . .
C13 C14 H14 119.7 . .
C15 C14 H14 119.7 . .
C14 C15 C16 119.0(5) . .
C14 C15 H15 120.5 . .
C16 C15 H15 120.5 . .
C11 C16 C15 120.8(5) . .
C11 C16 H16 119.6 . .
C15 C16 H16 119.6 . .
N4 C17 N3 125.7(5) . .
N4 C17 S2 116.7(3) . .
N3 C17 S2 117.4(4) . .
N3 C18 C19 120.4(4) . .
N3 C18 C27 117.8(4) . .
C19 C18 C27 121.9(5) . .
C20 C19 C18 118.7(5) . .
C20 C19 H19 120.6 . .
C18 C19 H19 120.6 . .
N4 C20 C19 120.2(5) . .
N4 C20 C21 115.8(5) . .
C19 C20 C21 124.0(5) . .
C22 C21 C26 118.1(6) . .
C22 C21 C20 120.0(6) . .
C26 C21 C20 121.9(6) . .
C21 C22 C23 120.8(8) . .
C21 C22 H22 119.6 . .
C23 C22 H22 119.6 . .
C24 C23 C22 120.5(9) . .
C24 C23 H23 119.8 . .
C22 C23 H23 119.8 . .
C25 C24 C23 119.2(8) . .
C25 C24 H24 120.4 . .
C23 C24 H24 120.4 . .
C24 C25 C26 120.7(8) . .
C24 C25 H25 119.7 . .
C26 C25 H25 119.7 . .
C21 C26 C25 120.7(8) . .
C21 C26 H26 119.6 . .
C25 C26 H26 119.6 . .
C28 C27 C32 117.6(5) . .
C28 C27 C18 121.6(5) . .
C32 C27 C18 120.7(5) . .
C29 C28 C27 120.8(5) . .
C29 C28 H28 119.6 . .
C27 C28 H28 119.6 . .
C30 C29 C28 121.2(6) . .
C30 C29 H29 119.4 . .
C28 C29 H29 119.4 . .
C29 C30 C31 119.1(6) . .
C29 C30 H30 120.5 . .
C31 C30 H30 120.5 . .
C30 C31 C32 121.0(6) . .
C30 C31 H31 119.5 . .
C32 C31 H31 119.5 . .
C31 C32 C27 120.3(5) . .
C31 C32 H32 119.9 . .
C27 C32 H32 119.9 . .
N6 C33 N5 126.3(4) . .
N6 C33 S3 116.4(3) . .
N5 C33 S3 117.3(3) . .
N5 C34 C35 120.2(4) . .
N5 C34 C43 118.3(4) . .
C35 C34 C43 121.5(4) . .
C36 C35 C34 119.9(4) . .
C36 C35 H35 120.0 . .
C34 C35 H35 120.0 . .
N6 C36 C35 120.4(4) . .
N6 C36 C37 115.9(4) . .
C35 C36 C37 123.7(4) . .
C38A C37 C42 115.5(13) . .
C38A C37 C38 23.3(15) . .
C42 C37 C38 119.7(6) . .
C38A C37 C36 121.5(13) . .
C42 C37 C36 121.3(5) . .
C38 C37 C36 118.2(6) . .
C39A C40 C41 111.2(15) . .
C39A C40 C39 33.5(14) . .
C41 C40 C39 121.9(7) . .
C39A C40 H40 119.1 . .
C41 C40 H40 119.1 . .
C39 C40 H40 119.1 . .
C40 C41 C42 119.9(7) . .
C40 C41 H41 120.1 . .
C42 C41 H41 120.1 . .
C41 C42 C37 120.5(6) . .
C41 C42 H42 119.7 . .
C37 C42 H42 119.7 . .
C48A C43 C44A 117(2) . .
C48A C43 C48 25.1(15) . .
C44A C43 C48 94.8(12) . .
C48A C43 C44 113(2) . .
C44A C43 C44 63.1(16) . .
C48 C43 C44 116.0(7) . .
C48A C43 C34 116(2) . .
C44A C43 C34 117.2(12) . .
C48 C43 C34 122.4(7) . .
C44 C43 C34 121.0(5) . .
C10 C9 C8 116.8(11) . .
C10 C9 H9 121.6 . .
C8 C9 H9 121.6 . .
C5 C10 C9 123.0(12) . .
C5 C10 H10 118.5 . .
C9 C10 H10 118.5 . .
C10A C9A C8 123(3) . .
C10A C9A H9A 118.4 . .
C8 C9A H9A 118.4 . .
C9A C10A C5 116(3) . .
C9A C10A H10A 121.9 . .
C5 C10A H10A 121.9 . .
C39 C38 C37 121.4(9) . .
C39 C38 H38 119.3 . .
C37 C38 H38 119.3 . .
C38 C39 C40 115.8(9) . .
C38 C39 H39 122.1 . .
C40 C39 H39 122.1 . .
C37 C38A C39A 114(2) . .
C37 C38A H38A 123.0 . .
C39A C38A H38A 123.0 . .
C40 C39A C38A 127(3) . .
C40 C39A H39A 116.4 . .
C38A C39A H39A 116.4 . .
C45 C44 C43 119.9(7) . .
C45 C44 H44 120.0 . .
C43 C44 H44 120.0 . .
C46 C45 C44 121.3(9) . .
C46 C45 H45 119.3 . .
C44 C45 H45 119.3 . .
C45 C46 C47 118.1(12) . .
C45 C46 H46 121.0 . .
C47 C46 H46 121.0 . .
C48 C47 C46 121.3(13) . .
C48 C47 H47 119.4 . .
C46 C47 H47 119.4 . .
C47 C48 C43 122.9(14) . .
C47 C48 H48 118.5 . .
C43 C48 H48 118.5 . .
C43 C44A C45A 120(2) . .
C43 C44A H44A 120.1 . .
C45A C44A H44A 120.1 . .
C46A C45A C44A 121(3) . .
C46A C45A H45A 119.7 . .
C44A C45A H45A 119.7 . .
C47A C46A C45A 123(4) . .
C47A C46A H46A 118.7 . .
C45A C46A H46A 118.7 . .
C46A C47A C48A 116(5) . .
C46A C47A H47A 122.0 . .
C48A C47A H47A 122.0 . .
C43 C48A C47A 118(5) . .
C43 C48A H48A 121.1 . .
C47A C48A H48A 121.1 . .

loop_
_geom_bond_atom_site_label_1
_geom_bond_atom_site_label_2
_geom_bond_distance
_geom_bond_site_symmetry_2
Cu1 N1 2.017(3) .
Cu1 S3 2.2390(15) .
Cu1 S2 2.2415(14) 3_766
Cu1 Cu3 2.7684(9) 3_766
Cu1 Cu2 2.8788(10) .
Cu2 N5 2.074(4) .
Cu2 S2 2.2291(13) .
Cu2 S1 2.2969(15) .
Cu2 Cu3 2.7153(11) .
Cu3 N3 2.035(4) .
Cu3 S1 2.2466(13) 3_766
Cu3 S3 2.2560(13) .
Cu3 Cu1 2.7684(9) 3_766
S1 C1 1.758(4) .
S1 Cu3 2.2466(13) 3_766
S2 C17 1.757(5) .
S2 Cu1 2.2415(14) 3_766
S3 C33 1.762(4) .
N1 C2 1.347(5) .
N1 C1 1.357(5) .
N2 C1 1.332(5) .
N2 C4 1.348(5) .
N3 C17 1.354(5) .
N3 C18 1.354(6) .
N4 C17 1.334(6) .
N4 C20 1.340(7) .
N5 C34 1.352(5) .
N5 C33 1.359(5) .
N6 C33 1.327(5) .
N6 C36 1.354(6) .
C2 C3 1.387(5) .
C2 C11 1.488(5) .
C3 C4 1.377(6) .
C3 H3 0.9300 .
C4 C5 1.482(5) .
C5 C10 1.360(14) .
C5 C6 1.376(6) .
C5 C10A 1.51(4) .
C6 C7 1.383(6) .
C6 H6 0.9300 .
C7 C8 1.350(8) .
C7 H7 0.9300 .
C8 C9A 1.37(4) .
C8 C9 1.418(15) .
C8 H8 0.9300 .
C11 C12 1.375(6) .
C11 C16 1.379(6) .
C12 C13 1.378(6) .
C12 H12 0.9300 .
C13 C14 1.374(7) .
C13 H13 0.9300 .
C14 C15 1.377(7) .
C14 H14 0.9300 .
C15 C16 1.385(6) .
C15 H15 0.9300 .
C16 H16 0.9300 .
C18 C19 1.401(7) .
C18 C27 1.475(6) .
C19 C20 1.395(7) .
C19 H19 0.9300 .
C20 C21 1.478(7) .
C21 C22 1.374(8) .
C21 C26 1.374(9) .
C22 C23 1.394(9) .
C22 H22 0.9300 .
C23 C24 1.374(12) .
C23 H23 0.9300 .
C24 C25 1.346(11) .
C24 H24 0.9300 .
C25 C26 1.406(9) .
C25 H25 0.9300 .
C26 H26 0.9300 .
C27 C28 1.384(7) .
C27 C32 1.401(7) .
C28 C29 1.380(7) .
C28 H28 0.9300 .
C29 C30 1.361(8) .
C29 H29 0.9300 .
C30 C31 1.367(8) .
C30 H30 0.9300 .
C31 C32 1.382(7) .
C31 H31 0.9300 .
C32 H32 0.9300 .
C34 C35 1.376(6) .
C34 C43 1.500(6) .
C35 C36 1.376(6) .
C35 H35 0.9300 .
C36 C37 1.485(6) .
C37 C38A 1.394(10) .
C37 C42 1.405(8) .
C37 C38 1.413(10) .
C40 C39A 1.26(4) .
C40 C41 1.374(10) .
C40 C39 1.466(14) .
C40 H40 0.9300 .
C41 C42 1.375(8) .
C41 H41 0.9300 .
C42 H42 0.9300 .
C43 C48A 1.34(4) .
C43 C44A 1.36(3) .
C43 C48 1.372(13) .
C43 C44 1.431(9) .
C9 C10 1.392(19) .
C9 H9 0.9300 .
C10 H10 0.9300 .
C9A C10A 1.35(6) .
C9A H9A 0.9300 .
C10A H10A 0.9300 .
C38 C39 1.397(11) .
C38 H38 0.9300 .
C39 H39 0.9300 .
C38A C39A 1.400(10) .
C38A H38A 0.9300 .
C39A H39A 0.9300 .
C44 C45 1.399(9) .
C44 H44 0.9300 .
C45 C46 1.347(14) .
C45 H45 0.9300 .
C46 C47 1.40(3) .
C46 H46 0.9300 .
C47 C48 1.34(3) .
C47 H47 0.9300 .
C48 H48 0.9300 .
C44A C45A 1.39(3) .
C44A H44A 0.9300 .
C45A C46A 1.33(4) .
C45A H45A 0.9300 .
C46A C47A 1.30(11) .
C46A H46A 0.9300 .
C47A C48A 1.53(9) .
C47A H47A 0.9300 .
C48A H48A 0.9300 .
